data_1544713
loop_
_publ_author_name
'Yoshida, Masaki'
'Kondo, Mio'
'Okamura, Masaya'
'Kanaike, Mari'
'Haesuwannakij, Setsiri'
'Sakurai, Hidehiro'
'Masaoka, Shigeyuki'

_publ_section_title
;
 Fe, Ru, and Os Complexes with the Same Molecular Framework: Comparison of
 Structures, Properties and Catalytic Activities
;
_journal_name_full 'Faraday Discuss.'
_journal_paper_doi 10.1039/C6FD00227G
_journal_year 2016
_chemical_compound_source 'synthesis as described'
_chemical_formula_moiety 'C29 H25 N5 Cl Os, P1 F6'
_chemical_formula_sum 'C29 H25 Cl F6 N5 Os P'
_chemical_formula_weight 814.16
_chemical_name_systematic
;
OsPY5Me2Cl_PF6
;
_space_group_IT_number 57
_symmetry_cell_setting orthorhombic
_symmetry_Int_Tables_number 57
_symmetry_space_group_name_Hall '-P 2c 2b'
_symmetry_space_group_name_H-M 'P b c m'
_atom_sites_solution_hydrogens geom
_audit_creation_date 2015-10-01T13:44:10-00:00
_audit_creation_method 'WinGX routine CIF_UPDATE'
_audit_update_record
;
2016-02-04 deposited with the CCDC.
2016-12-02 downloaded from the CCDC.
;
_cell_angle_alpha 90
_cell_angle_beta 90
_cell_angle_gamma 90
_cell_formula_units_Z 4
_cell_length_a 8.978(2)
_cell_length_b 17.366(5)
_cell_length_c 20.947(6)
_cell_measurement_reflns_used 9853
_cell_measurement_temperature 123(2)
_cell_measurement_theta_max 27.48
_cell_measurement_theta_min 3.14
_cell_measurement_wavelength 0.71073
_cell_volume 3265.9(15)
_computing_cell_refinement 'CrystalClear (Rigaku Inc., 2008)'
_computing_data_collection 'CrystalClear (Rigaku Inc., 2008)'
_computing_data_reduction 'CrystalClear (Rigaku Inc., 2008)'
_computing_molecular_graphics 'ORTEP-3 for Windows (Farrugia, 2012)'
_computing_publication_material 'WinGX publication routines (Farrugia, 2012)'
_computing_structure_refinement 'SHELXL-2014 (Sheldrick, 2014)'
_computing_structure_solution 'SIR-97 (Altomare et al., 1999)'
_diffrn_ambient_temperature 123(2)
_diffrn_detector_area_resol_mean 28.57
_diffrn_measured_fraction_theta_full 0.983
_diffrn_measured_fraction_theta_max 0.983
_diffrn_measurement_device_type 'Rigaku Saturn'
_diffrn_measurement_method \w
_diffrn_orient_matrix_type d*trek
_diffrn_orient_matrix_UB_11 0.1114
_diffrn_orient_matrix_UB_12 -0.0024
_diffrn_orient_matrix_UB_13 0.001
_diffrn_orient_matrix_UB_21 0.0013
_diffrn_orient_matrix_UB_22 0.0468
_diffrn_orient_matrix_UB_23 -0.0335
_diffrn_orient_matrix_UB_31 0.0002
_diffrn_orient_matrix_UB_32 0.0278
_diffrn_orient_matrix_UB_33 0.0388
_diffrn_radiation_monochromator graphite
_diffrn_radiation_probe x-ray
_diffrn_radiation_source 'Rotating Anode'
_diffrn_radiation_type MoK\a
_diffrn_radiation_wavelength 0.71073
_diffrn_reflns_av_R_equivalents 0.0362
_diffrn_reflns_av_unetI/netI 0.0265
_diffrn_reflns_Laue_measured_fraction_full 0.983
_diffrn_reflns_Laue_measured_fraction_max 0.983
_diffrn_reflns_limit_h_max 11
_diffrn_reflns_limit_h_min -11
_diffrn_reflns_limit_k_max 22
_diffrn_reflns_limit_k_min -16
_diffrn_reflns_limit_l_max 27
_diffrn_reflns_limit_l_min -27
_diffrn_reflns_number 22873
_diffrn_reflns_point_group_measured_fraction_full 0.983
_diffrn_reflns_point_group_measured_fraction_max 0.983
_diffrn_reflns_theta_full 25.242
_diffrn_reflns_theta_max 27.488
_diffrn_reflns_theta_min 3.211
_diffrn_standards_number 0
_exptl_absorpt_coefficient_mu 4.096
_exptl_absorpt_correction_T_max 1
_exptl_absorpt_correction_T_min 0.76
_exptl_absorpt_correction_type multi-scan
_exptl_absorpt_process_details 'REQAB (Rigaku, 1998)'
_exptl_crystal_colour Red
_exptl_crystal_density_diffrn 1.656
_exptl_crystal_density_method 'not measured'
_exptl_crystal_description Block
_exptl_crystal_F_000 1584
_exptl_crystal_size_max 0.27
_exptl_crystal_size_mid 0.16
_exptl_crystal_size_min 0.09
_platon_squeeze_details
;
TITL SIR97 run in space group P b c m
CELL    8.9780   17.3660   20.9470     90.00     90.00     90.00
SPGR Pbcm
# Solvent Accessible Volume =     750.4
# Electrons Found in S.A.V. =     181.8
# Note: Atoms in Void as Cxxx and Qxxx all others
C101 0.500 0.500 0.500 !       3.60 eA-3
C102 0.418 0.570 0.076 !       2.83 eA-3
C103 0.534 0.543 0.458 !       2.06 eA-3
C104 0.432 0.517 0.461 !       1.73 eA-3
C105 0.592 0.040 0.028 !       1.69 eA-3
Q106 0.713 0.250 0.249 !       1.40 eA-3
Q107 0.132 0.422 0.247 !       1.12 eA-3
Q108 0.137 0.312 0.246 !       0.98 eA-3
Q109 0.879 0.031 0.251 !       0.61 eA-3
Q110 0.496 0.876 0.189 !       0.54 eA-3
Q111 0.313 0.922 0.249 !       0.53 eA-3
Q112 0.029 0.250 0.000 !       0.53 eA-3
Q113 0.313 0.375 0.248 !       0.53 eA-3
Q114 0.383 0.374 0.207 !       0.51 eA-3
;
_refine_diff_density_max 1.48
_refine_diff_density_min -0.791
_refine_diff_density_rms 0.086
_refine_ls_extinction_method none
_refine_ls_goodness_of_fit_ref 1.075
_refine_ls_hydrogen_treatment constr
_refine_ls_matrix_type full
_refine_ls_number_constraints 0
_refine_ls_number_parameters 215
_refine_ls_number_reflns 3801
_refine_ls_number_restraints 2
_refine_ls_restrained_S_all 1.075
_refine_ls_R_factor_all 0.0214
_refine_ls_R_factor_gt 0.019
_refine_ls_shift/su_max 0.001
_refine_ls_shift/su_mean 0
_refine_ls_structure_factor_coef Fsqd
_refine_ls_weighting_details 'w=1/[\s^2^(Fo^2^)+(0.0276P)^2^] where P=(Fo^2^+2Fc^2^)/3'
_refine_ls_weighting_scheme calc
_refine_ls_wR_factor_gt 0.0485
_refine_ls_wR_factor_ref 0.0493
_reflns_Friedel_coverage 0
_reflns_number_gt 3371
_reflns_number_total 3801
_reflns_threshold_expression 'I > 2\s(I)'
_cod_data_source_file c6fd00227g2.cif
_cod_data_source_block OsPY5Me2Cl_PF6
_cod_original_formula_sum 'C29 H25 Cl1 F6 N5 Os1 P1'
_cod_database_code 1544713
_shelx_estimated_absorpt_t_min 0.404
_shelx_estimated_absorpt_t_max 0.709
_platon_squeeze_void_probe_radius 1.20

loop_
_symmetry_equiv_pos_as_xyz
'x, y, z'
'-x, -y, z+1/2'
'x, -y+1/2, -z'
'-x, y+1/2, -z+1/2'
'-x, -y, -z'
'x, y, -z-1/2'
'-x, y-1/2, z'
'x, -y-1/2, z-1/2'

loop_
_atom_site_label
_atom_site_type_symbol
_atom_site_fract_x
_atom_site_fract_y
_atom_site_fract_z
_atom_site_U_iso_or_equiv
_atom_site_adp_type
_atom_site_occupancy
_atom_site_site_symmetry_order
_atom_site_calc_flag
_atom_site_refinement_flags_posn
_atom_site_refinement_flags_adp
_atom_site_refinement_flags_occupancy
C1 C 0.3855(3) 0.18141(13) 0.86256(11) 0.0256(5) Uani 1 1 d . . .
H1 H 0.2818 0.1915 0.8658 0.031 Uiso 1 1 calc R U .
C2 C 0.4791(3) 0.21517(16) 0.90637(12) 0.0351(6) Uani 1 1 d . . .
H2 H 0.4405 0.2471 0.9393 0.042 Uiso 1 1 calc R U .
C3 C 0.6293(3) 0.20169(15) 0.90152(13) 0.0386(6) Uani 1 1 d . . .
H3 H 0.6966 0.2236 0.9314 0.046 Uiso 1 1 calc R U .
C4 C 0.6808(3) 0.15575(15) 0.85240(13) 0.0324(6) Uani 1 1 d . . .
H4 H 0.7846 0.1464 0.8483 0.039 Uiso 1 1 calc R U .
C5 C 0.5823(2) 0.12306(12) 0.80888(11) 0.0216(4) Uani 1 1 d . . .
C6 C 0.6342(4) 0.07821(16) 0.75 0.0238(7) Uani 1 2 d S T P
C7 C 0.8057(4) 0.0733(2) 0.75 0.0321(9) Uani 1 2 d S T P
H7A H 0.8392 0.0457 0.7882 0.048 Uiso 0.5 1 calc R U P
H7B H 0.8477 0.1254 0.75 0.048 Uiso 1 2 calc R U P
H7C H 0.8392 0.0457 0.7118 0.048 Uiso 0.5 1 calc R U P
C8 C 0.5716(3) -0.00452(18) 0.75 0.0251(7) Uani 1 2 d S T P
C9 C 0.6607(4) -0.0692(2) 0.75 0.0356(9) Uani 1 2 d S T P
H9 H 0.766 -0.0635 0.75 0.043 Uiso 1 2 calc R U P
C10 C 0.5998(4) -0.1418(2) 0.75 0.0405(9) Uani 1 2 d S T P
H10 H 0.6619 -0.1861 0.75 0.049 Uiso 1 2 calc R U P
C11 C 0.4473(4) -0.14901(19) 0.75 0.0366(9) Uani 1 2 d S T P
H11 H 0.4027 -0.1986 0.75 0.044 Uiso 1 2 calc R U P
C12 C 0.3585(4) -0.08314(16) 0.75 0.0252(7) Uani 1 2 d S T P
C13 C 0.1878(4) -0.08782(17) 0.75 0.0258(8) Uani 1 2 d S T P
C14 C 0.1386(4) -0.17239(18) 0.75 0.0391(9) Uani 1 2 d S T P
H14A H 0.1774 -0.1981 0.7882 0.059 Uiso 0.5 1 calc R U P
H14B H 0.1774 -0.1981 0.7118 0.059 Uiso 0.5 1 calc R U P
H14C H 0.0296 -0.1751 0.75 0.059 Uiso 1 2 calc R U P
C15 C 0.1228(2) -0.04773(12) 0.69071(11) 0.0236(5) Uani 1 1 d . . .
C16 C 0.0321(3) -0.08542(13) 0.64659(13) 0.0329(6) Uani 1 1 d . . .
H16 H 0.0128 -0.1389 0.6514 0.039 Uiso 1 1 calc R U .
C17 C -0.0297(3) -0.04583(15) 0.59605(13) 0.0384(6) Uani 1 1 d . . .
H17 H -0.0912 -0.0716 0.566 0.046 Uiso 1 1 calc R U .
C18 C -0.0006(3) 0.03145(15) 0.59000(11) 0.0317(5) Uani 1 1 d . . .
H18 H -0.042 0.0602 0.5557 0.038 Uiso 1 1 calc R U .
C19 C 0.0896(2) 0.06666(13) 0.63461(11) 0.0233(5) Uani 1 1 d . . .
H19 H 0.1084 0.1202 0.6303 0.028 Uiso 1 1 calc R U .
N1 N 0.43294(18) 0.13450(10) 0.81498(8) 0.0189(4) Uani 1 1 d . . .
N2 N 0.15271(18) 0.02905(10) 0.68409(8) 0.0188(4) Uani 1 1 d . . .
N3 N 0.4195(3) -0.01111(14) 0.75 0.0218(6) Uani 1 2 d S T P
F1 F -0.08143(17) 0.31483(8) 0.99596(8) 0.0437(4) Uani 1 1 d . . .
F2 F 0.0434(2) 0.24488(10) 0.92418(8) 0.0603(5) Uani 1 1 d . . .
F3 F 0.16937(18) 0.18468(10) 1.00260(10) 0.0594(5) Uani 1 1 d . . .
P1 P 0.04441(9) 0.25 1 0.02781(18) Uani 1 2 d S T P
Cl1 Cl 0.13264(8) 0.19488(4) 0.75 0.02053(15) Uani 1 2 d S T P
Os1 Os 0.29007(2) 0.08301(2) 0.75 0.01484(5) Uani 1 2 d S T P

loop_
_atom_site_aniso_label
_atom_site_aniso_U_11
_atom_site_aniso_U_22
_atom_site_aniso_U_33
_atom_site_aniso_U_23
_atom_site_aniso_U_13
_atom_site_aniso_U_12
C1 0.0240(11) 0.0260(11) 0.0268(11) -0.0016(9) 0.0011(10) -0.0046(10)
C2 0.0347(14) 0.0421(14) 0.0285(12) -0.0083(11) -0.0016(11) -0.0037(12)
C3 0.0333(14) 0.0458(15) 0.0366(14) -0.0080(12) -0.0164(12) -0.0045(12)
C4 0.0203(11) 0.0332(14) 0.0437(15) 0.0003(12) -0.0116(11) -0.0001(10)
C5 0.0152(10) 0.0186(10) 0.0310(12) 0.0031(9) -0.0024(9) -0.0015(8)
C6 0.0108(15) 0.0200(15) 0.0407(19) 0 0 -0.0016(12)
C7 0.0102(16) 0.034(2) 0.053(3) 0 0 0.0013(13)
C8 0.0160(14) 0.0216(15) 0.0375(19) 0 0 -0.0013(12)
C9 0.0183(17) 0.0301(19) 0.058(3) 0 0 0.0063(14)
C10 0.0299(19) 0.0213(17) 0.070(3) 0 0 0.0100(15)
C11 0.0291(18) 0.0147(15) 0.066(3) 0 0 0.0052(14)
C12 0.0189(17) 0.0151(14) 0.042(2) 0 0 -0.0001(12)
C13 0.0203(16) 0.0116(15) 0.045(2) 0 0 -0.0019(11)
C14 0.0315(19) 0.0131(15) 0.073(3) 0 0 -0.0031(15)
C15 0.0173(10) 0.0162(10) 0.0373(13) -0.0070(9) 0.0017(10) 0.0003(9)
C16 0.0315(13) 0.0224(11) 0.0448(16) -0.0135(10) -0.0015(12) -0.0060(10)
C17 0.0379(15) 0.0394(15) 0.0380(14) -0.0193(12) -0.0065(12) -0.0058(12)
C18 0.0296(12) 0.0398(13) 0.0256(12) -0.0079(11) -0.0015(10) -0.0011(11)
C19 0.0200(11) 0.0250(11) 0.0249(11) -0.0021(9) 0.0002(9) -0.0017(9)
N1 0.0146(8) 0.0174(8) 0.0247(9) 0.0021(7) -0.0008(7) -0.0008(7)
N2 0.0124(8) 0.0163(8) 0.0276(9) -0.0049(7) 0.0015(7) -0.0001(7)
N3 0.0160(12) 0.0138(12) 0.0355(15) 0 0 0.0026(10)
F1 0.0384(8) 0.0330(8) 0.0596(10) 0.0035(7) 0.0089(8) 0.0095(7)
F2 0.0966(15) 0.0518(10) 0.0326(9) 0.0050(8) 0.0131(9) 0.0229(10)
F3 0.0388(9) 0.0449(10) 0.0945(15) 0.0322(10) 0.0092(10) 0.0142(8)
P1 0.0269(4) 0.0257(4) 0.0308(4) 0.0054(4) 0 0
Cl1 0.0164(3) 0.0131(3) 0.0321(4) 0 0 0.0020(3)
Os1 0.01074(7) 0.01060(7) 0.02319(7) 0 0 -0.00031(4)

loop_
_atom_type_symbol
_atom_type_description
_atom_type_scat_dispersion_real
_atom_type_scat_dispersion_imag
_atom_type_scat_source
C C 0.0033 0.0016 'International Tables Vol C Tables 4.2.6.8 and 6.1.1.4'
H H 0 0 'International Tables Vol C Tables 4.2.6.8 and 6.1.1.4'
N N 0.0061 0.0033 'International Tables Vol C Tables 4.2.6.8 and 6.1.1.4'
F F 0.0171 0.0103 'International Tables Vol C Tables 4.2.6.8 and 6.1.1.4'
P P 0.1023 0.0942 'International Tables Vol C Tables 4.2.6.8 and 6.1.1.4'
Cl Cl 0.1484 0.1585 'International Tables Vol C Tables 4.2.6.8 and 6.1.1.4'
Os Os -1.2165 7.603 'International Tables Vol C Tables 4.2.6.8 and 6.1.1.4'

loop_
_geom_angle_atom_site_label_1
_geom_angle_atom_site_label_2
_geom_angle_atom_site_label_3
_geom_angle
_geom_angle_site_symmetry_1
_geom_angle_site_symmetry_3
N1 C1 C2 123.7(2) . .
N1 C1 H1 118.2 . .
C2 C1 H1 118.2 . .
C3 C2 C1 118.6(2) . .
C3 C2 H2 120.7 . .
C1 C2 H2 120.7 . .
C2 C3 C4 118.9(2) . .
C2 C3 H3 120.6 . .
C4 C3 H3 120.6 . .
C3 C4 C5 120.7(2) . .
C3 C4 H4 119.7 . .
C5 C4 H4 119.7 . .
N1 C5 C4 120.3(2) . .
N1 C5 C6 116.7(2) . .
C4 C5 C6 122.8(2) . .
C5 C6 C5 107.3(2) 6_557 .
C5 C6 C7 109.37(17) 6_557 .
C5 C6 C7 109.37(17) . .
C5 C6 C8 111.28(16) 6_557 .
C5 C6 C8 111.28(16) . .
C7 C6 C8 108.2(2) . .
C6 C7 H7A 109.5 . .
C6 C7 H7B 109.5 . .
H7A C7 H7B 109.5 . .
C6 C7 H7C 109.5 . .
H7A C7 H7C 109.5 . .
H7B C7 H7C 109.5 . .
N3 C8 C9 120.7(3) . .
N3 C8 C6 116.2(3) . .
C9 C8 C6 123.2(3) . .
C10 C9 C8 121.1(3) . .
C10 C9 H9 119.5 . .
C8 C9 H9 119.5 . .
C9 C10 C11 118.6(3) . .
C9 C10 H10 120.7 . .
C11 C10 H10 120.7 . .
C10 C11 C12 119.7(3) . .
C10 C11 H11 120.2 . .
C12 C11 H11 120.2 . .
N3 C12 C11 121.5(3) . .
N3 C12 C13 116.7(2) . .
C11 C12 C13 121.9(3) . .
C14 C13 C12 109.8(3) . .
C14 C13 C15 108.91(18) . 6_557
C12 C13 C15 110.78(17) . 6_557
C14 C13 C15 108.91(18) . .
C12 C13 C15 110.78(17) . .
C15 C13 C15 107.6(2) 6_557 .
C13 C14 H14A 109.5 . .
C13 C14 H14B 109.5 . .
H14A C14 H14B 109.5 . .
C13 C14 H14C 109.5 . .
H14A C14 H14C 109.5 . .
H14B C14 H14C 109.5 . .
N2 C15 C16 120.3(2) . .
N2 C15 C13 116.6(2) . .
C16 C15 C13 123.0(2) . .
C17 C16 C15 120.6(2) . .
C17 C16 H16 119.7 . .
C15 C16 H16 119.7 . .
C18 C17 C16 118.8(2) . .
C18 C17 H17 120.6 . .
C16 C17 H17 120.6 . .
C17 C18 C19 118.8(2) . .
C17 C18 H18 120.6 . .
C19 C18 H18 120.6 . .
N2 C19 C18 123.5(2) . .
N2 C19 H19 118.2 . .
C18 C19 H19 118.2 . .
C1 N1 C5 117.78(18) . .
C1 N1 Os1 123.18(14) . .
C5 N1 Os1 119.00(14) . .
C19 N2 C15 117.86(18) . .
C19 N2 Os1 122.81(14) . .
C15 N2 Os1 119.32(14) . .
C12 N3 C8 118.4(3) . .
C12 N3 Os1 120.9(2) . .
C8 N3 Os1 120.6(2) . .
F2 P1 F2 179.36(16) . 3_557
F2 P1 F3 89.90(10) . .
F2 P1 F3 90.55(11) 3_557 .
F2 P1 F3 90.55(11) . 3_557
F2 P1 F3 89.90(10) 3_557 3_557
F3 P1 F3 90.70(13) . 3_557
F2 P1 F1 88.99(9) . .
F2 P1 F1 90.55(10) 3_557 .
F3 P1 F1 178.84(10) . .
F3 P1 F1 89.68(9) 3_557 .
F2 P1 F1 90.55(10) . 3_557
F2 P1 F1 89.00(9) 3_557 3_557
F3 P1 F1 89.68(9) . 3_557
F3 P1 F1 178.84(10) 3_557 3_557
F1 P1 F1 89.96(12) . 3_557
N3 Os1 N1 89.60(7) . 6_557
N3 Os1 N1 89.60(7) . .
N1 Os1 N1 82.08(10) 6_557 .
N3 Os1 N2 88.65(7) . 6_557
N1 Os1 N2 178.12(6) 6_557 6_557
N1 Os1 N2 97.22(7) . 6_557
N3 Os1 N2 88.65(7) . .
N1 Os1 N2 97.22(7) 6_557 .
N1 Os1 N2 178.12(6) . .
N2 Os1 N2 83.42(10) 6_557 .
N3 Os1 Cl1 179.38(7) . .
N1 Os1 Cl1 90.87(5) 6_557 .
N1 Os1 Cl1 90.87(5) . .
N2 Os1 Cl1 90.89(5) 6_557 .
N2 Os1 Cl1 90.89(5) . .

loop_
_geom_bond_atom_site_label_1
_geom_bond_atom_site_label_2
_geom_bond_distance
_geom_bond_site_symmetry_2
C1 N1 1.356(3) .
C1 C2 1.375(3) .
C1 H1 0.95 .
C2 C3 1.372(4) .
C2 H2 0.95 .
C3 C4 1.382(4) .
C3 H3 0.95 .
C4 C5 1.391(3) .
C4 H4 0.95 .
C5 N1 1.362(2) .
C5 C6 1.531(3) .
C6 C5 1.531(3) 6_557
C6 C7 1.542(5) .
C6 C8 1.543(4) .
C7 H7A 0.98 .
C7 H7B 0.98 .
C7 H7C 0.98 .
C8 N3 1.370(4) .
C8 C9 1.379(4) .
C9 C10 1.374(5) .
C9 H9 0.95 .
C10 C11 1.375(5) .
C10 H10 0.95 .
C11 C12 1.394(4) .
C11 H11 0.95 .
C12 N3 1.366(4) .
C12 C13 1.535(5) .
C13 C14 1.534(4) .
C13 C15 1.539(3) 6_557
C13 C15 1.539(3) .
C14 H14A 0.98 .
C14 H14B 0.98 .
C14 H14C 0.98 .
C15 N2 1.367(3) .
C15 C16 1.395(3) .
C16 C17 1.379(4) .
C16 H16 0.95 .
C17 C18 1.373(4) .
C17 H17 0.95 .
C18 C19 1.380(3) .
C18 H18 0.95 .
C19 N2 1.350(3) .
C19 H19 0.95 .
N1 Os1 2.0731(17) .
N2 Os1 2.0747(17) .
N3 Os1 2.005(2) .
F1 P1 1.5973(15) .
F2 P1 1.5907(17) .
F3 P1 1.5964(17) .
P1 F2 1.5907(17) 3_557
P1 F3 1.5964(17) 3_557
P1 F1 1.5973(16) 3_557
Cl1 Os1 2.4026(8) .
Os1 N1 2.0730(17) 6_557
Os1 N2 2.0747(17) 6_557

loop_
_geom_torsion_atom_site_label_1
_geom_torsion_atom_site_label_2
_geom_torsion_atom_site_label_3
_geom_torsion_atom_site_label_4
_geom_torsion
_geom_torsion_site_symmetry_1
_geom_torsion_site_symmetry_4
N1 C1 C2 C3 0.8(4) . .
C1 C2 C3 C4 0.9(4) . .
C2 C3 C4 C5 -0.6(4) . .
C3 C4 C5 N1 -1.5(4) . .
C3 C4 C5 C6 174.0(2) . .
N1 C5 C6 C5 59.6(3) . 6_557
C4 C5 C6 C5 -116.0(2) . 6_557
N1 C5 C6 C7 178.13(19) . .
C4 C5 C6 C7 2.5(3) . .
N1 C5 C6 C8 -62.4(3) . .
C4 C5 C6 C8 122.0(3) . .
C5 C6 C8 N3 -59.81(17) 6_557 .
C5 C6 C8 N3 59.81(17) . .
C7 C6 C8 N3 180 . .
C5 C6 C8 C9 120.19(17) 6_557 .
C5 C6 C8 C9 -120.19(17) . .
C7 C6 C8 C9 0 . .
N3 C8 C9 C10 0 . .
C6 C8 C9 C10 180 . .
C8 C9 C10 C11 0 . .
C9 C10 C11 C12 0 . .
C10 C11 C12 N3 0 . .
C10 C11 C12 C13 180 . .
N3 C12 C13 C14 180 . .
C11 C12 C13 C14 0 . .
N3 C12 C13 C15 -59.69(16) . 6_557
C11 C12 C13 C15 120.31(16) . 6_557
N3 C12 C13 C15 59.69(16) . .
C11 C12 C13 C15 -120.31(16) . .
C14 C13 C15 N2 178.3(2) . .
C12 C13 C15 N2 -60.9(2) . .
C15 C13 C15 N2 60.4(3) 6_557 .
C14 C13 C15 C16 1.1(3) . .
C12 C13 C15 C16 121.9(2) . .
C15 C13 C15 C16 -116.8(2) 6_557 .
N2 C15 C16 C17 -0.6(4) . .
C13 C15 C16 C17 176.6(2) . .
C15 C16 C17 C18 -0.2(4) . .
C16 C17 C18 C19 0.2(4) . .
C17 C18 C19 N2 0.5(4) . .
C2 C1 N1 C5 -2.9(3) . .
C2 C1 N1 Os1 179.23(18) . .
C4 C5 N1 C1 3.1(3) . .
C6 C5 N1 C1 -172.6(2) . .
C4 C5 N1 Os1 -178.88(17) . .
C6 C5 N1 Os1 5.4(2) . .
C18 C19 N2 C15 -1.2(3) . .
C18 C19 N2 Os1 179.28(17) . .
C16 C15 N2 C19 1.2(3) . .
C13 C15 N2 C19 -176.1(2) . .
C16 C15 N2 Os1 -179.27(17) . .
C13 C15 N2 Os1 3.4(3) . .
C11 C12 N3 C8 0 . .
C13 C12 N3 C8 180 . .
C11 C12 N3 Os1 180 . .
C13 C12 N3 Os1 0 . .
C9 C8 N3 C12 0 . .
C6 C8 N3 C12 180 . .
C9 C8 N3 Os1 180 . .
C6 C8 N3 Os1 0 . .

loop_
_platon_squeeze_void_nr
_platon_squeeze_void_average_x
_platon_squeeze_void_average_y
_platon_squeeze_void_average_z
_platon_squeeze_void_volume
_platon_squeeze_void_count_electrons
_platon_squeeze_void_content
1 0.500 0.500 0.000 182 46 ' '
2 0.500 0.500 0.500 182 46 ' '
3 0.500 1.000 0.500 182 46 ' '
4 0.500 1.000 1.000 182 46 ' '
